data_9007982
loop_
_publ_author_name
'Weil, M.'

_publ_section_title
;
 FeII3FeIII4(AsO4)6, the first arsenate adopting the Fe7(PO4)6 structure type
;
_journal_name_full 'Acta Crystallographica, Section E'
_journal_page_first i139
_journal_page_last i141
_journal_paper_doi 10.1107/S1600536804026182
_journal_volume 60
_journal_year 2004
_chemical_formula_structural Fe7(AsO4)6
_chemical_formula_sum 'As6 Fe7 O24'
_space_group_IT_number 2
_symmetry_space_group_name_Hall '-P 1'
_symmetry_space_group_name_H-M 'P -1'
_cell_angle_alpha 104.843
_cell_angle_beta 107.936
_cell_angle_gamma 101.842
_cell_length_a 6.5738
_cell_length_b 8.0973
_cell_length_c 9.6190
_cell_formula_units_Z 1
_cell_volume 447.849
_exptl_crystal_density_diffrn 4.540
_cod_original_formula_sum 'Fe7 As6 O24'
_cod_database_code 9007982

loop_
_symmetry_equiv_pos_as_xyz
x,y,z
-x,-y,-z

loop_
_atom_site_aniso_label
_atom_site_aniso_U_11
_atom_site_aniso_U_22
_atom_site_aniso_U_33
_atom_site_aniso_U_12
_atom_site_aniso_U_13
_atom_site_aniso_U_23
Fe1 0.00552 0.00603 0.00569 0.00182 0.00199 0.00211
Fe2 0.00772 0.00636 0.00962 0.00272 0.00438 0.00263
Fe3 0.00512 0.00577 0.00541 0.00156 0.00213 0.00206
Fe4 0.00996 0.00604 0.00992 0.00331 0.00505 0.00266
As1 0.00419 0.00505 0.00442 0.00184 0.00152 0.00145
As2 0.00390 0.00471 0.00449 0.00089 0.00125 0.00103
As3 0.00423 0.00557 0.00513 0.00150 0.00123 0.00207
O1 0.00570 0.01310 0.00910 0.00480 0.00250 0.00660
O2 0.01170 0.00670 0.00480 0.00290 0.00280 0.00270
O3 0.00500 0.00800 0.00960 0.00080 0.00420 0.00180
O4 0.01720 0.00600 0.01720 0.00480 0.00850 0.00070
O5 0.01520 0.00570 0.01050 0.00310 0.00270 -0.00070
O6 0.01030 0.00650 0.00590 0.00030 0.00410 0.00120
O7 0.00460 0.00960 0.00710 0.00380 0.00180 0.00420
O8 0.00480 0.00590 0.00990 -0.00030 0.00360 0.00120
O9 0.01630 0.01180 0.01040 -0.00020 0.00130 0.00760
O10 0.00630 0.01490 0.00760 0.00490 0.00240 0.00570
O11 0.01130 0.00580 0.00930 0.00030 0.00100 0.00070
O12 0.00810 0.02130 0.01200 0.00630 0.00580 0.00200

loop_
_atom_site_label
_atom_site_fract_x
_atom_site_fract_y
_atom_site_fract_z
_atom_site_U_iso_or_equiv
Fe1 0.04429 0.21905 0.02428 0.00576
Fe2 0.27791 0.30598 0.78591 0.00756
Fe3 0.61854 0.04663 0.38694 0.00539
Fe4 0.00000 0.50000 0.50000 0.00820
As1 0.09889 0.09851 0.33515 0.00456
As2 0.22972 0.65095 0.27056 0.00464
As3 0.60165 0.26719 0.12624 0.00507
O1 0.01040 0.69770 0.15721 0.00850
O2 0.06720 0.04996 0.14577 0.00770
O3 0.12980 0.03464 0.65593 0.00770
O4 0.13440 0.30820 0.42980 0.01340
O5 0.20900 0.43700 0.19878 0.01180
O6 0.22500 0.70213 0.45259 0.00790
O7 0.32200 0.03165 0.41751 0.00670
O8 0.52560 0.22562 0.72296 0.00730
O9 0.55240 0.12480 0.21822 0.01370
O10 0.64700 0.74270 0.00272 0.00900
O11 0.73790 0.47270 0.26302 0.01030
O12 0.75570 0.21490 0.02408 0.01380

_cod_duplicate_entry 2204429
